data_7247134
loop_
_publ_author_name
'Palica, Katarzyna'
'Deufel, Fritz'
'Skagseth, Susann'
'Di Santo-Meztler, Paula'
'Thoma, Johannes'
'Andersson Rasmussen, Anna'
'Valkonen, Arto'
'Sunnerhagen, Per'
'Leiros, Hanna-Kirsti S.'
'Andersson, Hanna'
'Erdelyi, Mate'

_publ_section_title
;
 \a-Aminophosphonate inhibitors of metallo-\b-lactamases NDM-1 and VIM-2
;
_journal_name_full 'RSC Medicinal Chemistry'
_journal_paper_doi 10.1039/D3MD00286A
_journal_year 2023
_chemical_formula_moiety 'C20 H33 N2 O6 P S'
_chemical_formula_sum 'C20 H33 N2 O6 P S'
_chemical_formula_weight 460.51
_space_group_crystal_system triclinic
_space_group_IT_number 2
_space_group_name_Hall '-P 1'
_space_group_name_H-M_alt 'P -1'
_atom_sites_solution_hydrogens mixed
_audit_creation_method SHELXL-2018/3
_audit_update_record
;
2022-08-26 deposited with the CCDC.	2023-08-01 downloaded from the CCDC.
;
_cell_angle_alpha 94.181(2)
_cell_angle_beta 98.983(2)
_cell_angle_gamma 90.241(2)
_cell_formula_units_Z 8
_cell_length_a 15.5581(5)
_cell_length_b 16.4388(5)
_cell_length_c 19.9240(5)
_cell_measurement_reflns_used 8983
_cell_measurement_temperature 298(2)
_cell_measurement_theta_max 23.2940
_cell_measurement_theta_min 2.1390
_cell_volume 5019.2(3)
_computing_cell_refinement 'CrysAlisPro 1.171.40.67a (Rigaku OD, 2019)'
_computing_data_collection 'CrysAlisPro 1.171.40.67a (Rigaku OD, 2019)'
_computing_data_reduction 'CrysAlisPro 1.171.40.67a (Rigaku OD, 2019)'
_computing_molecular_graphics SHELXL-2018/3
_computing_publication_material SHELXL-2018/3
_computing_structure_refinement 'SHELXL-2018/3 (Sheldrick, 2018)'
_computing_structure_solution 'SHELXT (Sheldrick, 2015)'
_diffrn_ambient_temperature 298(2)
_diffrn_detector_area_resol_mean 16.0107
_diffrn_measured_fraction_theta_full 0.998
_diffrn_measured_fraction_theta_max 0.869
_diffrn_measurement_device_type 'SuperNova, Single source at offset/far, Eos'
_diffrn_measurement_method '\w scans'
_diffrn_radiation_type MoK\a
_diffrn_radiation_wavelength 0.71073
_diffrn_reflns_av_R_equivalents 0.0262
_diffrn_reflns_av_unetI/netI 0.0527
_diffrn_reflns_Laue_measured_fraction_full 0.998
_diffrn_reflns_Laue_measured_fraction_max 0.869
_diffrn_reflns_limit_h_max 21
_diffrn_reflns_limit_h_min -21
_diffrn_reflns_limit_k_max 22
_diffrn_reflns_limit_k_min -21
_diffrn_reflns_limit_l_max 26
_diffrn_reflns_limit_l_min -26
_diffrn_reflns_number 45947
_diffrn_reflns_point_group_measured_fraction_full 0.998
_diffrn_reflns_point_group_measured_fraction_max 0.869
_diffrn_reflns_theta_full 25.242
_diffrn_reflns_theta_max 29.928
_diffrn_reflns_theta_min 1.807
_diffrn_source 'micro-focus sealed X-ray tube'
_exptl_absorpt_coefficient_mu 0.227
_exptl_absorpt_correction_T_max 0.944
_exptl_absorpt_correction_T_min 0.926
_exptl_absorpt_correction_type analytical
_exptl_absorpt_process_details
;
CrysAlisPro 1.171.40.67a (Rigaku Oxford Diffraction, 2019)
Analytical numeric absorption correction using a multifaceted crystal
model based on expressions derived by R.C. Clark & J.S. Reid.
(Clark, R. C. & Reid, J. S. (1995). Acta Cryst. A51, 887-897)
Empirical absorption correction using spherical harmonics,
 implemented in SCALE3 ABSPACK scaling algorithm.
;
_exptl_crystal_colour colourless
_exptl_crystal_density_diffrn 1.219
_exptl_crystal_description block
_exptl_crystal_F_000 1968
_exptl_crystal_size_max 0.510
_exptl_crystal_size_mid 0.400
_exptl_crystal_size_min 0.350
_refine_diff_density_max 0.367
_refine_diff_density_min -0.429
_refine_diff_density_rms 0.037
_refine_ls_extinction_method none
_refine_ls_goodness_of_fit_ref 1.022
_refine_ls_hydrogen_treatment mixed
_refine_ls_matrix_type full
_refine_ls_number_parameters 1197
_refine_ls_number_reflns 25262
_refine_ls_number_restraints 356
_refine_ls_restrained_S_all 1.038
_refine_ls_R_factor_all 0.1386
_refine_ls_R_factor_gt 0.0680
_refine_ls_shift/su_max 0.001
_refine_ls_shift/su_mean 0.000
_refine_ls_structure_factor_coef Fsqd
_refine_ls_weighting_details 'w=1/[\s^2^(Fo^2^)+(0.0811P)^2^+1.2977P] where P=(Fo^2^+2Fc^2^)/3'
_refine_ls_weighting_scheme calc
_refine_ls_wR_factor_gt 0.1662
_refine_ls_wR_factor_ref 0.2105
_reflns_Friedel_coverage 0.000
_reflns_number_gt 12431
_reflns_number_total 25262
_reflns_threshold_expression 'I > 2\s(I)'
_cod_data_source_file d3md00286a2.cif
_cod_data_source_block 4b-2
_cod_database_code 7247134
_shelx_shelxl_version_number 2018/3
_shelx_space_group_comment
;
The symmetry employed for this shelxl refinement is uniquely defined
by the following loop, which should always be used as a source of
symmetry information in preference to the above space-group names.
They are only intended as comments.
;
_shelx_estimated_absorpt_t_min 0.893
_shelx_estimated_absorpt_t_max 0.925

loop_
_space_group_symop_operation_xyz
'x, y, z'
'-x, -y, -z'

loop_
_atom_site_label
_atom_site_type_symbol
_atom_site_fract_x
_atom_site_fract_y
_atom_site_fract_z
_atom_site_U_iso_or_equiv
_atom_site_adp_type
_atom_site_occupancy
_atom_site_site_symmetry_order
_atom_site_calc_flag
_atom_site_refinement_flags_posn
_atom_site_refinement_flags_adp
_atom_site_refinement_flags_occupancy
_atom_site_disorder_assembly
_atom_site_disorder_group
S12 S -0.21729(7) 0.31739(8) 0.03951(6) 0.1219(4) Uani 1 1 d . . . . .
P1 P 0.13952(5) 0.37630(5) 0.24283(4) 0.0737(2) Uani 1 1 d . . . . .
O1 O 0.14177(15) 0.45066(12) 0.28818(10) 0.0844(6) Uani 1 1 d . . . . .
O10 O -0.03012(16) 0.28855(14) 0.07602(15) 0.1127(9) Uani 1 1 d . . . . .
O1A O 0.08520(17) 0.30470(13) 0.26439(12) 0.0926(7) Uani 1 1 d D . . . .
O1B O 0.22835(15) 0.33533(15) 0.23631(12) 0.1003(7) Uani 1 1 d D . . . .
O4C O 0.25841(15) 0.57823(13) 0.18906(13) 0.0952(7) Uani 1 1 d . . . . .
O5C O 0.36376(14) 0.50961(14) 0.14380(14) 0.0972(7) Uani 1 1 d . . . . .
N4 N 0.23164(14) 0.45428(13) 0.13146(11) 0.0636(6) Uani 1 1 d . . . . .
N9 N 0.00231(15) 0.40026(14) 0.14888(13) 0.0702(6) Uani 1 1 d D . . . .
H9 H -0.0166(19) 0.4486(13) 0.1656(15) 0.084 Uiso 1 1 d D U . . .
C2 C 0.09610(17) 0.39005(16) 0.15454(14) 0.0649(7) Uani 1 1 d . . . . .
H2 H 0.107184 0.340660 0.126781 0.078 Uiso 1 1 calc R U . . .
C3 C 0.13786(17) 0.46333(16) 0.12742(14) 0.0633(7) Uani 1 1 d . . . . .
H3 H 0.127758 0.512038 0.156361 0.076 Uiso 1 1 calc R U . . .
C5 C 0.2592(2) 0.39169(17) 0.08308(16) 0.0783(9) Uani 1 1 d . . . . .
H5A H 0.238825 0.338451 0.092398 0.094 Uiso 1 1 calc R U . . .
H5B H 0.322276 0.390978 0.088667 0.094 Uiso 1 1 calc R U . . .
C6 C 0.2229(3) 0.4091(2) 0.01053(18) 0.0964(11) Uani 1 1 d . . . . .
H6A H 0.238461 0.365651 -0.020744 0.116 Uiso 1 1 calc R U . . .
H6B H 0.247789 0.459778 -0.000340 0.116 Uiso 1 1 calc R U . . .
C7 C 0.1243(3) 0.4155(2) 0.00236(17) 0.1015(12) Uani 1 1 d . . . . .
H7A H 0.101999 0.430842 -0.043103 0.122 Uiso 1 1 calc R U . . .
H7B H 0.099108 0.362811 0.007920 0.122 Uiso 1 1 calc R U . . .
C8 C 0.0983(2) 0.4779(2) 0.05425(16) 0.0836(9) Uani 1 1 d . . . . .
H8A H 0.035426 0.477313 0.050500 0.100 Uiso 1 1 calc R U . . .
H8B H 0.116327 0.531586 0.044028 0.100 Uiso 1 1 calc R U . . .
C10 C -0.0534(2) 0.34843(18) 0.10789(17) 0.0771(8) Uani 1 1 d . . . . .
C11 C -0.1465(2) 0.36863(19) 0.10277(16) 0.0736(8) Uani 1 1 d . . . . .
C13 C -0.3032(3) 0.3660(3) 0.0646(2) 0.1263(16) Uani 1 1 d . . . . .
H13 H -0.360483 0.356834 0.043703 0.152 Uiso 1 1 calc R U . . .
C14 C -0.2793(3) 0.4187(3) 0.1177(3) 0.1255(15) Uani 1 1 d . . . . .
H14 H -0.318205 0.451187 0.138099 0.151 Uiso 1 1 calc R U . . .
C15 C -0.1886(2) 0.4205(2) 0.1401(2) 0.0961(11) Uani 1 1 d . . . . .
H15 H -0.161268 0.454199 0.176905 0.115 Uiso 1 1 calc R U . . .
C2A C 0.0357(9) 0.3201(9) 0.3228(6) 0.111(4) Uani 0.5 1 d D U P A 1
H2A H 0.073262 0.348711 0.360742 0.133 Uiso 0.5 1 calc R U P A 1
H2B H -0.013236 0.354888 0.309197 0.133 Uiso 0.5 1 calc R U P A 1
C3A C 0.0030(14) 0.2427(10) 0.3455(13) 0.117(4) Uani 0.5 1 d D U P A 1
H3A H -0.028253 0.254982 0.382780 0.176 Uiso 0.5 1 calc R U P A 1
H3B H -0.035138 0.214733 0.308306 0.176 Uiso 0.5 1 calc R U P A 1
H3C H 0.051304 0.208560 0.359817 0.176 Uiso 0.5 1 calc R U P A 1
C2D C 0.0085(8) 0.3122(9) 0.2925(6) 0.113(4) Uani 0.5 1 d D U P A 2
H2E H -0.041642 0.291963 0.260267 0.135 Uiso 0.5 1 calc R U P A 2
H2F H -0.001094 0.368291 0.307856 0.135 Uiso 0.5 1 calc R U P A 2
C3D C 0.0268(14) 0.2603(11) 0.3502(12) 0.131(5) Uani 0.5 1 d D U P A 2
H3G H -0.022129 0.260444 0.374138 0.197 Uiso 0.5 1 calc R U P A 2
H3H H 0.037226 0.205601 0.333432 0.197 Uiso 0.5 1 calc R U P A 2
H3I H 0.077393 0.281212 0.380575 0.197 Uiso 0.5 1 calc R U P A 2
C2B C 0.2912(12) 0.3013(14) 0.2874(11) 0.122(6) Uani 0.5 1 d D U P B 1
H2C H 0.314955 0.252070 0.268065 0.147 Uiso 0.5 1 calc R U P B 1
H2D H 0.262888 0.286754 0.325044 0.147 Uiso 0.5 1 calc R U P B 1
C3B C 0.3615(11) 0.3600(13) 0.3125(10) 0.139(6) Uani 0.5 1 d D U P B 1
H3D H 0.402786 0.336551 0.346394 0.209 Uiso 0.5 1 calc R U P B 1
H3E H 0.390036 0.373753 0.275331 0.209 Uiso 0.5 1 calc R U P B 1
H3F H 0.338066 0.408373 0.332204 0.209 Uiso 0.5 1 calc R U P B 1
C2E C 0.2869(11) 0.3241(15) 0.2995(11) 0.126(6) Uani 0.5 1 d D U P B 2
H2G H 0.282375 0.268538 0.312158 0.151 Uiso 0.5 1 calc R U P B 2
H2H H 0.272283 0.360974 0.336101 0.151 Uiso 0.5 1 calc R U P B 2
C3E C 0.3749(11) 0.3414(15) 0.2871(10) 0.146(6) Uani 0.5 1 d D U P B 2
H3J H 0.415566 0.334559 0.327734 0.219 Uiso 0.5 1 calc R U P B 2
H3K H 0.388577 0.304437 0.250801 0.219 Uiso 0.5 1 calc R U P B 2
H3L H 0.378533 0.396438 0.274631 0.219 Uiso 0.5 1 calc R U P B 2
C4C C 0.2829(2) 0.51974(18) 0.15776(16) 0.0724(8) Uani 1 1 d . . . . .
C6C C 0.4292(3) 0.5751(2) 0.1602(2) 0.1097(13) Uani 1 1 d . . . . .
C7C C 0.4517(4) 0.5900(4) 0.2363(3) 0.181(3) Uani 1 1 d . . . . .
H7C H 0.494629 0.633035 0.247156 0.271 Uiso 1 1 calc R U . . .
H7D H 0.400363 0.605437 0.255007 0.271 Uiso 1 1 calc R U . . .
H7E H 0.474482 0.541089 0.255359 0.271 Uiso 1 1 calc R U . . .
C8C C 0.5038(3) 0.5384(4) 0.1284(4) 0.199(3) Uani 1 1 d . . . . .
H8C H 0.552068 0.576337 0.135747 0.299 Uiso 1 1 calc R U . . .
H8D H 0.521202 0.488808 0.148869 0.299 Uiso 1 1 calc R U . . .
H8E H 0.485469 0.526928 0.080322 0.299 Uiso 1 1 calc R U . . .
C9C C 0.3972(3) 0.6513(3) 0.1288(2) 0.1371(17) Uani 1 1 d . . . . .
H9A H 0.441070 0.693445 0.140278 0.206 Uiso 1 1 calc R U . . .
H9B H 0.384689 0.641073 0.080232 0.206 Uiso 1 1 calc R U . . .
H9C H 0.345219 0.668509 0.145865 0.206 Uiso 1 1 calc R U . . .
S27 S 0.32961(8) 0.70938(6) 0.44276(5) 0.1083(4) Uani 1 1 d . U . . .
P16 P -0.02743(5) 0.64002(4) 0.23296(4) 0.0661(2) Uani 1 1 d . . . . .
O16 O -0.03349(14) 0.56328(11) 0.19117(9) 0.0761(5) Uani 1 1 d . . . . .
O25 O 0.14680(17) 0.73988(14) 0.39220(12) 0.0982(7) Uani 1 1 d . . . . .
O16A O 0.02499(19) 0.70889(13) 0.20657(11) 0.0977(8) Uani 1 1 d D . . . .
O16B O -0.11532(15) 0.68162(13) 0.24078(10) 0.0866(6) Uani 1 1 d D . . . .
O19C O -0.13387(15) 0.43778(13) 0.32074(13) 0.0959(7) Uani 1 1 d . . . . .
O20C O -0.23839(15) 0.51160(14) 0.36224(12) 0.0926(7) Uani 1 1 d . . . . .
N19 N -0.11165(15) 0.57152(14) 0.35443(12) 0.0663(6) Uani 1 1 d . . . . .
N24 N 0.11461(16) 0.62298(14) 0.32603(11) 0.0639(6) Uani 1 1 d D . . . .
H24 H 0.1344(18) 0.5757(13) 0.3111(14) 0.077 Uiso 1 1 d D U . . .
C17 C 0.02186(18) 0.63395(15) 0.32072(12) 0.0606(7) Uani 1 1 d . . . . .
H17 H 0.012249 0.685901 0.345619 0.073 Uiso 1 1 calc R U . . .
C18 C -0.01737(18) 0.56484(16) 0.35631(13) 0.0613(7) Uani 1 1 d . . . . .
H18 H -0.006572 0.512854 0.331947 0.074 Uiso 1 1 calc R U . . .
C20 C -0.1380(2) 0.64225(19) 0.39570(17) 0.0838(9) Uani 1 1 d . . . . .
H20A H -0.200849 0.641702 0.392950 0.101 Uiso 1 1 calc R U . . .
H20B H -0.121033 0.692192 0.377837 0.101 Uiso 1 1 calc R U . . .
C21 C -0.0958(3) 0.6402(2) 0.46949(17) 0.0987(11) Uani 1 1 d . . . . .
H21A H -0.109486 0.689784 0.494956 0.118 Uiso 1 1 calc R U . . .
H21B H -0.119319 0.594373 0.489133 0.118 Uiso 1 1 calc R U . . .
C22 C 0.0022(3) 0.6327(2) 0.47569(16) 0.0949(11) Uani 1 1 d . . . . .
H22A H 0.026826 0.682648 0.463098 0.114 Uiso 1 1 calc R U . . .
H22B H 0.026569 0.625201 0.522647 0.114 Uiso 1 1 calc R U . . .
C23 C 0.0261(2) 0.56181(19) 0.43043(14) 0.0777(8) Uani 1 1 d . . . . .
H23A H 0.009179 0.511393 0.447578 0.093 Uiso 1 1 calc R U . . .
H23B H 0.088808 0.561652 0.432214 0.093 Uiso 1 1 calc R U . . .
C25 C 0.1702(2) 0.67442(19) 0.36834(15) 0.0733(8) Uani 1 1 d . . . . .
C26 C 0.2595(2) 0.6473(2) 0.38668(15) 0.0787(9) Uani 1 1 d . U . . .
C28 C 0.4086(3) 0.6425(3) 0.44328(19) 0.1125(13) Uani 1 1 d . U . . .
H28 H 0.463959 0.651922 0.468094 0.135 Uiso 1 1 calc R U . . .
C29 C 0.3857(3) 0.5745(3) 0.4051(2) 0.1381(16) Uani 1 1 d . U . . .
H29 H 0.422420 0.530564 0.400735 0.166 Uiso 1 1 calc R U . . .
C30 C 0.2980(2) 0.5764(3) 0.3715(2) 0.1198(14) Uani 1 1 d . U . . .
H30 H 0.270631 0.533918 0.342516 0.144 Uiso 1 1 calc R U . . .
C17A C 0.0609(13) 0.7033(14) 0.1445(8) 0.107(4) Uani 0.5 1 d D U P C 1
H17A H 0.123616 0.699285 0.155184 0.128 Uiso 0.5 1 calc R U P C 1
H17B H 0.038803 0.654054 0.117484 0.128 Uiso 0.5 1 calc R U P C 1
C18A C 0.0406(9) 0.7700(11) 0.1066(9) 0.112(3) Uani 0.5 1 d D U P C 1
H18A H 0.065862 0.763741 0.065616 0.168 Uiso 0.5 1 calc R U P C 1
H18B H -0.021486 0.773665 0.095161 0.168 Uiso 0.5 1 calc R U P C 1
H18C H 0.063303 0.818884 0.132850 0.168 Uiso 0.5 1 calc R U P C 1
C17D C 0.0817(14) 0.6962(16) 0.1593(9) 0.112(4) Uani 0.5 1 d D U P C 2
H17C H 0.140567 0.694124 0.183877 0.135 Uiso 0.5 1 calc R U P C 2
H17D H 0.068215 0.643473 0.134756 0.135 Uiso 0.5 1 calc R U P C 2
C18D C 0.0796(9) 0.7544(12) 0.1126(9) 0.131(4) Uani 0.5 1 d D U P C 2
H18D H 0.120492 0.740872 0.082281 0.197 Uiso 0.5 1 calc R U P C 2
H18E H 0.022111 0.756085 0.086894 0.197 Uiso 0.5 1 calc R U P C 2
H18F H 0.094612 0.806841 0.136117 0.197 Uiso 0.5 1 calc R U P C 2
C17B C -0.1845(8) 0.6968(18) 0.1872(9) 0.114(4) Uani 0.5 1 d D U P D 1
H17E H -0.195759 0.754844 0.189085 0.137 Uiso 0.5 1 calc R U P D 1
H17F H -0.165417 0.681983 0.143876 0.137 Uiso 0.5 1 calc R U P D 1
C18B C -0.2638(8) 0.6541(8) 0.1891(7) 0.138(4) Uani 0.5 1 d D U P D 1
H18G H -0.306589 0.667623 0.151537 0.207 Uiso 0.5 1 calc R U P D 1
H18H H -0.254006 0.596400 0.185851 0.207 Uiso 0.5 1 calc R U P D 1
H18I H -0.284402 0.669388 0.231139 0.207 Uiso 0.5 1 calc R U P D 1
C17E C -0.1858(8) 0.6757(19) 0.1852(8) 0.119(5) Uani 0.5 1 d D U P D 2
H17G H -0.191788 0.620403 0.164177 0.143 Uiso 0.5 1 calc R U P D 2
H17H H -0.176103 0.712284 0.150988 0.143 Uiso 0.5 1 calc R U P D 2
C18E C -0.2621(8) 0.6981(8) 0.2136(6) 0.125(4) Uani 0.5 1 d D U P D 2
H18J H -0.311686 0.695081 0.178117 0.187 Uiso 0.5 1 calc R U P D 2
H18K H -0.270646 0.661397 0.247375 0.187 Uiso 0.5 1 calc R U P D 2
H18L H -0.255046 0.752774 0.234257 0.187 Uiso 0.5 1 calc R U P D 2
C19C C -0.1590(2) 0.5008(2) 0.34422(15) 0.0713(8) Uani 1 1 d . . . . .
C21C C -0.2978(2) 0.4423(3) 0.3639(2) 0.1015(11) Uani 1 1 d . U . . .
C22C C -0.2546(3) 0.3790(3) 0.4079(3) 0.161(2) Uani 1 1 d . U . . .
H22C H -0.294491 0.334403 0.408224 0.241 Uiso 1 1 calc R U . . .
H22D H -0.203971 0.359407 0.390130 0.241 Uiso 1 1 calc R U . . .
H22E H -0.237594 0.402806 0.453555 0.241 Uiso 1 1 calc R U . . .
C23C C -0.3715(3) 0.4838(3) 0.3943(3) 0.1497(19) Uani 1 1 d . U . . .
H23C H -0.415545 0.444010 0.398063 0.224 Uiso 1 1 calc R U . . .
H23D H -0.349380 0.508928 0.438658 0.224 Uiso 1 1 calc R U . . .
H23E H -0.396256 0.524670 0.365325 0.224 Uiso 1 1 calc R U . . .
C24C C -0.3279(3) 0.4072(3) 0.2914(3) 0.1461(18) Uani 1 1 d . U . . .
H24A H -0.366828 0.361819 0.291770 0.219 Uiso 1 1 calc R U . . .
H24B H -0.357584 0.448409 0.265255 0.219 Uiso 1 1 calc R U . . .
H24C H -0.278442 0.389238 0.271285 0.219 Uiso 1 1 calc R U . . .
S42 S 0.64855(8) 0.79025(8) 0.53963(5) 0.1152(4) Uani 1 1 d . . . . .
P31 P 0.38065(5) 0.86900(5) 0.74715(4) 0.0735(2) Uani 1 1 d . . . . .
O31 O 0.39351(15) 0.94265(13) 0.79302(11) 0.0880(6) Uani 1 1 d . . . . .
O40 O 0.47902(14) 0.77239(14) 0.58345(12) 0.0943(7) Uani 1 1 d . . . . .
O31A O 0.44165(16) 0.79787(14) 0.76945(12) 0.0978(7) Uani 1 1 d D . . . .
O31B O 0.28836(16) 0.82857(16) 0.73772(14) 0.1042(8) Uani 1 1 d D . . . .
O34C O 0.23820(13) 1.07263(13) 0.67937(13) 0.0923(7) Uani 1 1 d . . . . .
O35C O 0.12035(12) 0.99779(12) 0.62883(12) 0.0845(6) Uani 1 1 d . . . . .
N34 N 0.25292(15) 0.94871(14) 0.62615(14) 0.0767(7) Uani 1 1 d . . . . .
N39 N 0.48630(14) 0.88648(14) 0.65469(12) 0.0637(6) Uani 1 1 d D . . . .
H39 H 0.5156(17) 0.9292(13) 0.6738(14) 0.076 Uiso 1 1 d D U . . .
C32 C 0.39456(16) 0.88318(16) 0.65996(14) 0.0652(7) Uani 1 1 d . . . . .
H32 H 0.368771 0.835536 0.631337 0.078 Uiso 1 1 calc R U . . .
C33 C 0.34769(17) 0.95957(17) 0.63299(15) 0.0672(7) Uani 1 1 d . . . . .
H33 H 0.364735 1.005373 0.666833 0.081 Uiso 1 1 calc R U . . .
C35 C 0.2159(2) 0.8877(2) 0.5703(2) 0.0996(12) Uani 1 1 d . U . . .
H35A H 0.153128 0.884884 0.567607 0.119 Uiso 1 1 calc R U . . .
H35B H 0.238873 0.834338 0.579848 0.119 Uiso 1 1 calc R U . . .
C36 C 0.2385(3) 0.9111(3) 0.5027(2) 0.1180(14) Uani 1 1 d . U . . .
H36A H 0.218112 0.868432 0.467457 0.142 Uiso 1 1 calc R U . . .
H36B H 0.209038 0.960985 0.490325 0.142 Uiso 1 1 calc R U . . .
C37 C 0.3350(3) 0.9233(3) 0.5065(2) 0.1122(13) Uani 1 1 d . U . . .
H37A H 0.346986 0.943461 0.464267 0.135 Uiso 1 1 calc R U . . .
H37B H 0.363806 0.871531 0.512134 0.135 Uiso 1 1 calc R U . . .
C38 C 0.3703(2) 0.9832(2) 0.56522(17) 0.0888(10) Uani 1 1 d . . . . .
H38A H 0.347116 1.036731 0.556224 0.107 Uiso 1 1 calc R U . . .
H38B H 0.433106 0.986907 0.568569 0.107 Uiso 1 1 calc R U . . .
C40 C 0.52024(19) 0.83226(18) 0.61313(14) 0.0685(7) Uani 1 1 d . . . . .
C41 C 0.61021(19) 0.84755(19) 0.60315(14) 0.0688(8) Uani 1 1 d . . . . .
C43 C 0.7456(3) 0.8391(3) 0.5563(2) 0.1179(15) Uani 1 1 d . . . . .
H43 H 0.791139 0.827627 0.532166 0.142 Uiso 1 1 calc R U . . .
C44 C 0.7501(3) 0.8960(3) 0.6079(2) 0.1097(12) Uani 1 1 d . . . . .
H44 H 0.799053 0.928637 0.623793 0.132 Uiso 1 1 calc R U . . .
C45 C 0.6723(2) 0.9009(2) 0.63550(18) 0.0858(9) Uani 1 1 d . . . . .
H45 H 0.664289 0.937005 0.672093 0.103 Uiso 1 1 calc R U . . .
C32A C 0.5001(12) 0.8001(13) 0.8348(8) 0.145(5) Uani 0.5 1 d D U P E 1
H32A H 0.559250 0.808353 0.826491 0.174 Uiso 0.5 1 calc R U P E 1
H32B H 0.485671 0.846783 0.863304 0.174 Uiso 0.5 1 calc R U P E 1
C33A C 0.4976(10) 0.7324(9) 0.8694(9) 0.151(4) Uani 0.5 1 d D U P E 1
H33A H 0.537642 0.739046 0.911339 0.226 Uiso 0.5 1 calc R U P E 1
H33B H 0.439753 0.724378 0.879189 0.226 Uiso 0.5 1 calc R U P E 1
H33C H 0.513473 0.685874 0.842306 0.226 Uiso 0.5 1 calc R U P E 1
C32D C 0.5199(11) 0.8098(14) 0.8138(9) 0.142(5) Uani 0.5 1 d D U P E 2
H32C H 0.567293 0.802377 0.787642 0.171 Uiso 0.5 1 calc R U P E 2
H32D H 0.522886 0.865804 0.833047 0.171 Uiso 0.5 1 calc R U P E 2
C33D C 0.5326(10) 0.7599(10) 0.8656(9) 0.166(5) Uani 0.5 1 d D U P E 2
H33D H 0.587898 0.772550 0.893317 0.250 Uiso 0.5 1 calc R U P E 2
H33E H 0.487157 0.767754 0.892896 0.250 Uiso 0.5 1 calc R U P E 2
H33F H 0.531664 0.704184 0.847389 0.250 Uiso 0.5 1 calc R U P E 2
C32B C 0.2359(10) 0.7973(12) 0.7883(9) 0.151(5) Uani 0.5 1 d D U P F 1
H32E H 0.203121 0.748349 0.769539 0.181 Uiso 0.5 1 calc R U P F 1
H32F H 0.273133 0.785671 0.830153 0.181 Uiso 0.5 1 calc R U P F 1
C33B C 0.1818(9) 0.8603(8) 0.7992(11) 0.162(5) Uani 0.5 1 d D U P F 1
H33G H 0.145211 0.845992 0.831289 0.243 Uiso 0.5 1 calc R U P F 1
H33H H 0.215825 0.908089 0.817144 0.243 Uiso 0.5 1 calc R U P F 1
H33I H 0.146365 0.871062 0.757009 0.243 Uiso 0.5 1 calc R U P F 1
C32E C 0.2499(9) 0.8257(13) 0.8011(8) 0.150(5) Uani 0.5 1 d D U P F 2
H32G H 0.273652 0.779005 0.824371 0.180 Uiso 0.5 1 calc R U P F 2
H32H H 0.269481 0.874080 0.830379 0.180 Uiso 0.5 1 calc R U P F 2
C33E C 0.1627(8) 0.8210(10) 0.7953(11) 0.161(5) Uani 0.5 1 d D U P F 2
H33J H 0.146367 0.819518 0.839675 0.241 Uiso 0.5 1 calc R U P F 2
H33K H 0.137628 0.867740 0.773964 0.241 Uiso 0.5 1 calc R U P F 2
H33L H 0.141816 0.772269 0.767931 0.241 Uiso 0.5 1 calc R U P F 2
C34C C 0.20668(18) 1.01212(18) 0.64751(17) 0.0718(8) Uani 1 1 d . . . . .
C36C C 0.05677(19) 1.0620(2) 0.63638(18) 0.0817(9) Uani 1 1 d . U . . .
C37C C 0.0744(3) 1.1299(2) 0.5929(3) 0.1264(15) Uani 1 1 d . U . . .
H37C H 0.033310 1.172581 0.597202 0.190 Uiso 1 1 calc R U . . .
H37D H 0.132363 1.151133 0.607792 0.190 Uiso 1 1 calc R U . . .
H37E H 0.068798 1.109006 0.546133 0.190 Uiso 1 1 calc R U . . .
C38C C -0.0277(2) 1.0179(2) 0.6081(2) 0.1065(12) Uani 1 1 d . U . . .
H38C H -0.075202 1.054501 0.610378 0.160 Uiso 1 1 calc R U . . .
H38D H -0.026886 0.998738 0.561510 0.160 Uiso 1 1 calc R U . . .
H38E H -0.034732 0.972313 0.634367 0.160 Uiso 1 1 calc R U . . .
C39C C 0.0593(3) 1.0911(3) 0.7101(2) 0.1395(18) Uani 1 1 d . U . . .
H39A H 0.017120 1.133040 0.713603 0.209 Uiso 1 1 calc R U . . .
H39B H 0.046110 1.046307 0.735300 0.209 Uiso 1 1 calc R U . . .
H39C H 0.116300 1.112600 0.728409 0.209 Uiso 1 1 calc R U . . .
P46 P 0.56868(6) 1.11646(5) 0.76172(4) 0.0702(2) Uani 1 1 d . . . . .
S57 S 0.29060(7) 1.18536(8) 0.96251(5) 0.1122(4) Uani 1 1 d . U . . .
O46 O 0.55358(15) 1.04300(12) 0.71609(11) 0.0851(6) Uani 1 1 d . . . . .
O55 O 0.46635(17) 1.20680(14) 0.92948(14) 0.1039(8) Uani 1 1 d . . . . .
O46A O 0.50817(17) 1.18898(13) 0.73991(12) 0.0948(7) Uani 1 1 d D . . . .
O46B O 0.66121(15) 1.15623(14) 0.77096(11) 0.0922(7) Uani 1 1 d D . . . .
O49C O 0.70720(15) 0.91844(13) 0.81824(13) 0.0932(7) Uani 1 1 d . . . . .
O50C O 0.82835(14) 0.98876(12) 0.86801(12) 0.0857(6) Uani 1 1 d . . . . .
N49 N 0.69929(14) 1.03938(12) 0.87888(12) 0.0622(6) Uani 1 1 d . . . . .
N54 N 0.46382(16) 1.09692(14) 0.85373(12) 0.0672(6) Uani 1 1 d D . . . .
H54 H 0.4342(17) 1.0535(14) 0.8305(14) 0.081 Uiso 1 1 d D U . . .
C47 C 0.55586(18) 1.10365(16) 0.84950(14) 0.0624(7) Uani 1 1 d . . . . .
H47 H 0.579167 1.152825 0.877258 0.075 Uiso 1 1 calc R U . . .
C48 C 0.60576(18) 1.03001(16) 0.87832(14) 0.0637(7) Uani 1 1 d . . . . .
H48 H 0.585714 0.981676 0.848103 0.076 Uiso 1 1 calc R U . . .
C50 C 0.7428(2) 1.10229(17) 0.92935(16) 0.0756(8) Uani 1 1 d . . . . .
H50A H 0.719888 1.155447 0.918767 0.091 Uiso 1 1 calc R U . . .
H50B H 0.804695 1.103225 0.927433 0.091 Uiso 1 1 calc R U . . .
C51 C 0.7281(3) 1.0846(2) 1.00050(17) 0.0987(11) Uani 1 1 d . . . . .
H51A H 0.756742 1.034365 1.012980 0.118 Uiso 1 1 calc R U . . .
H51B H 0.753487 1.128363 1.032897 0.118 Uiso 1 1 calc R U . . .
C52 C 0.6325(3) 1.0767(3) 1.00366(18) 0.1035(12) Uani 1 1 d . . . . .
H52A H 0.605174 1.129141 0.997153 0.124 Uiso 1 1 calc R U . . .
H52B H 0.624636 1.060773 1.048256 0.124 Uiso 1 1 calc R U . . .
C53 C 0.5892(2) 1.0141(2) 0.94951(17) 0.0877(10) Uani 1 1 d . . . . .
H53A H 0.526964 1.013903 0.950070 0.105 Uiso 1 1 calc R U . . .
H53B H 0.610525 0.960460 0.960306 0.105 Uiso 1 1 calc R U . . .
C55 C 0.4263(2) 1.14910(18) 0.89520(16) 0.0750(8) Uani 1 1 d . . . . .
C56 C 0.3339(2) 1.1339(2) 0.89854(16) 0.0756(8) Uani 1 1 d . U . . .
C58 C 0.1914(3) 1.1420(3) 0.9347(2) 0.1213(14) Uani 1 1 d . U . . .
H58 H 0.142675 1.152862 0.955384 0.146 Uiso 1 1 calc R U . . .
C59 C 0.1912(3) 1.0906(3) 0.8798(2) 0.1124(12) Uani 1 1 d . U . . .
H59 H 0.142183 1.061340 0.858055 0.135 Uiso 1 1 calc R U . . .
C60 C 0.2736(2) 1.0852(2) 0.85811(18) 0.0883(9) Uani 1 1 d . U . . .
H60 H 0.284899 1.052227 0.820645 0.106 Uiso 1 1 calc R U . . .
C47A C 0.4213(5) 1.1810(5) 0.7097(4) 0.093(2) Uiso 0.5 1 d D U P G 1
H47A H 0.382885 1.208165 0.737780 0.112 Uiso 0.5 1 calc R U P G 1
H47B H 0.403480 1.124209 0.699711 0.112 Uiso 0.5 1 calc R U P G 1
C48A C 0.4244(10) 1.2234(9) 0.6457(6) 0.167(5) Uiso 0.5 1 d D U P G 1
H48A H 0.367388 1.222559 0.618960 0.251 Uiso 0.5 1 calc R U P G 1
H48B H 0.443729 1.278869 0.657410 0.251 Uiso 0.5 1 calc R U P G 1
H48C H 0.464109 1.195789 0.619738 0.251 Uiso 0.5 1 calc R U P G 1
C47D C 0.4458(8) 1.1801(7) 0.6762(6) 0.151(4) Uiso 0.5 1 d D U P G 2
H47C H 0.479003 1.171395 0.639033 0.181 Uiso 0.5 1 calc R U P G 2
H47D H 0.411779 1.130741 0.677106 0.181 Uiso 0.5 1 calc R U P G 2
C48D C 0.3856(6) 1.2449(5) 0.6596(5) 0.112(3) Uiso 0.5 1 d D U P G 2
H48D H 0.349399 1.230231 0.616766 0.167 Uiso 0.5 1 calc R U P G 2
H48E H 0.349908 1.253329 0.694571 0.167 Uiso 0.5 1 calc R U P G 2
H48F H 0.417489 1.294199 0.656295 0.167 Uiso 0.5 1 calc R U P G 2
C47B C 0.7033(5) 1.1556(6) 0.7069(4) 0.096(3) Uiso 0.5 1 d D U P H 1
H47E H 0.662552 1.130560 0.669155 0.116 Uiso 0.5 1 calc R U P H 1
H47F H 0.712466 1.211720 0.697227 0.116 Uiso 0.5 1 calc R U P H 1
C48B C 0.7795(7) 1.1168(7) 0.7087(7) 0.112(3) Uiso 0.5 1 d D U P H 1
H48G H 0.800077 1.120188 0.666011 0.169 Uiso 0.5 1 calc R U P H 1
H48H H 0.821390 1.142039 0.744803 0.169 Uiso 0.5 1 calc R U P H 1
H48I H 0.771325 1.060632 0.716646 0.169 Uiso 0.5 1 calc R U P H 1
C47E C 0.7057(5) 1.1880(5) 0.7221(4) 0.0780(19) Uiso 0.5 1 d D U P H 2
H47G H 0.668617 1.184923 0.678082 0.094 Uiso 0.5 1 calc R U P H 2
H47H H 0.721521 1.244704 0.735151 0.094 Uiso 0.5 1 calc R U P H 2
C48E C 0.7801(8) 1.1427(8) 0.7181(9) 0.147(5) Uiso 0.5 1 d D U P H 2
H48J H 0.811066 1.163723 0.684935 0.221 Uiso 0.5 1 calc R U P H 2
H48K H 0.816631 1.146264 0.761792 0.221 Uiso 0.5 1 calc R U P H 2
H48L H 0.763904 1.086683 0.704913 0.221 Uiso 0.5 1 calc R U P H 2
C49C C 0.7420(2) 0.97693(17) 0.85267(15) 0.0669(7) Uani 1 1 d . . . . .
C51C C 0.8896(2) 0.9247(2) 0.85555(19) 0.0888(10) Uani 1 1 d . . . . .
C52C C 0.8874(3) 0.9083(3) 0.7799(2) 0.1433(18) Uani 1 1 d . . . . .
H52C H 0.927763 0.866052 0.771612 0.215 Uiso 1 1 calc R U . . .
H52D H 0.829804 0.891185 0.758902 0.215 Uiso 1 1 calc R U . . .
H52E H 0.903409 0.957152 0.760936 0.215 Uiso 1 1 calc R U . . .
C53C C 0.9753(3) 0.9627(3) 0.8885(3) 0.166(2) Uani 1 1 d . . . . .
H53C H 1.021222 0.924989 0.883260 0.250 Uiso 1 1 calc R U . . .
H53D H 0.985415 1.011606 0.867202 0.250 Uiso 1 1 calc R U . . .
H53E H 0.974140 0.975666 0.936113 0.250 Uiso 1 1 calc R U . . .
C54C C 0.8683(3) 0.8488(3) 0.8866(3) 0.1478(19) Uani 1 1 d . . . . .
H54A H 0.909275 0.807396 0.877808 0.222 Uiso 1 1 calc R U . . .
H54B H 0.871259 0.859915 0.934842 0.222 Uiso 1 1 calc R U . . .
H54C H 0.810603 0.830252 0.866988 0.222 Uiso 1 1 calc R U . . .

loop_
_atom_site_aniso_label
_atom_site_aniso_U_11
_atom_site_aniso_U_22
_atom_site_aniso_U_33
_atom_site_aniso_U_23
_atom_site_aniso_U_13
_atom_site_aniso_U_12
S12 0.0872(7) 0.1475(10) 0.1164(8) -0.0143(7) -0.0178(6) -0.0284(7)
P1 0.0747(5) 0.0659(5) 0.0758(5) 0.0108(4) -0.0061(4) 0.0081(4)
O1 0.0987(16) 0.0717(13) 0.0744(13) 0.0011(10) -0.0105(11) -0.0013(11)
O10 0.0929(17) 0.0767(15) 0.149(2) -0.0374(15) -0.0200(15) 0.0049(13)
O1A 0.1125(19) 0.0657(13) 0.1013(17) 0.0136(12) 0.0193(14) 0.0019(13)
O1B 0.0840(15) 0.1145(18) 0.1024(17) 0.0392(14) -0.0007(13) 0.0359(14)
O4C 0.0952(16) 0.0735(14) 0.1085(18) -0.0304(13) 0.0076(13) -0.0084(12)
O5C 0.0654(14) 0.0812(14) 0.138(2) -0.0130(14) 0.0054(13) -0.0072(12)
N4 0.0595(13) 0.0534(12) 0.0717(15) -0.0063(11) -0.0046(11) 0.0064(10)
N9 0.0601(14) 0.0595(14) 0.0831(17) -0.0057(12) -0.0080(12) 0.0031(11)
C2 0.0619(16) 0.0540(15) 0.0721(18) -0.0049(13) -0.0067(13) 0.0064(13)
C3 0.0612(16) 0.0558(15) 0.0669(17) 0.0002(13) -0.0068(13) 0.0114(13)
C5 0.077(2) 0.0603(17) 0.094(2) -0.0091(16) 0.0092(17) 0.0107(15)
C6 0.119(3) 0.088(2) 0.081(2) -0.0111(18) 0.019(2) 0.010(2)
C7 0.116(3) 0.113(3) 0.065(2) -0.001(2) -0.0138(19) 0.001(2)
C8 0.079(2) 0.092(2) 0.074(2) 0.0168(18) -0.0101(16) 0.0112(18)
C10 0.077(2) 0.0575(17) 0.088(2) -0.0006(16) -0.0115(16) -0.0031(15)
C11 0.0652(18) 0.0727(19) 0.079(2) 0.0142(16) -0.0046(15) -0.0103(15)
C13 0.064(2) 0.202(5) 0.112(3) 0.039(3) 0.000(2) -0.024(3)
C14 0.073(3) 0.186(5) 0.119(4) 0.018(3) 0.017(2) 0.006(3)
C15 0.069(2) 0.119(3) 0.097(3) -0.002(2) 0.0081(19) -0.006(2)
C2A 0.123(8) 0.078(5) 0.140(8) -0.005(7) 0.050(7) -0.003(6)
C3A 0.145(10) 0.097(7) 0.118(7) -0.002(6) 0.054(7) -0.038(6)
C2D 0.116(8) 0.075(5) 0.149(8) 0.001(7) 0.032(7) 0.002(5)
C3D 0.159(11) 0.129(10) 0.114(7) -0.028(8) 0.063(8) -0.019(9)
C2B 0.094(6) 0.138(11) 0.134(8) 0.064(8) -0.010(6) 0.026(6)
C3B 0.111(8) 0.133(9) 0.160(12) 0.018(9) -0.024(7) 0.008(7)
C2E 0.084(5) 0.145(12) 0.146(8) 0.056(8) -0.010(5) 0.034(6)
C3E 0.097(7) 0.176(13) 0.164(12) 0.040(10) 0.006(7) 0.015(8)
C4C 0.0685(19) 0.0652(18) 0.077(2) -0.0003(15) -0.0060(15) 0.0012(15)
C6C 0.079(2) 0.096(3) 0.145(4) 0.006(3) -0.008(2) -0.025(2)
C7C 0.155(5) 0.195(5) 0.160(5) 0.019(4) -0.074(4) -0.065(4)
C8C 0.085(3) 0.172(5) 0.342(9) -0.031(6) 0.059(5) -0.034(3)
C9C 0.153(4) 0.111(3) 0.146(4) 0.030(3) 0.012(3) -0.034(3)
S27 0.1164(8) 0.1020(7) 0.0949(7) 0.0124(5) -0.0209(6) -0.0453(6)
P16 0.0867(5) 0.0584(4) 0.0515(4) 0.0076(3) 0.0044(4) 0.0032(4)
O16 0.0947(15) 0.0662(12) 0.0621(12) -0.0020(9) -0.0009(10) 0.0044(11)
O25 0.1182(19) 0.0674(14) 0.1001(17) -0.0134(12) -0.0008(14) -0.0180(13)
O16A 0.157(2) 0.0765(14) 0.0644(13) 0.0111(11) 0.0292(14) -0.0168(15)
O16B 0.0977(16) 0.0912(15) 0.0685(13) 0.0137(11) 0.0014(11) 0.0296(13)
O19C 0.0936(16) 0.0678(13) 0.132(2) -0.0091(13) 0.0421(15) -0.0073(12)
O20C 0.0786(15) 0.0963(16) 0.1076(17) 0.0075(13) 0.0286(13) 0.0004(13)
N19 0.0730(15) 0.0601(13) 0.0679(15) 0.0064(11) 0.0168(12) 0.0082(12)
N24 0.0752(16) 0.0578(13) 0.0569(13) 0.0008(11) 0.0064(11) -0.0069(12)
C17 0.0784(19) 0.0525(14) 0.0498(14) 0.0021(11) 0.0073(13) -0.0001(13)
C18 0.0731(18) 0.0551(15) 0.0572(16) 0.0093(12) 0.0123(13) 0.0044(13)
C20 0.096(2) 0.0713(19) 0.087(2) 0.0025(17) 0.0257(18) 0.0183(17)
C21 0.137(3) 0.091(2) 0.073(2) -0.0051(18) 0.035(2) 0.013(2)
C22 0.120(3) 0.108(3) 0.0550(19) 0.0066(18) 0.0100(18) 0.002(2)
C23 0.089(2) 0.086(2) 0.0620(18) 0.0254(16) 0.0129(15) 0.0099(17)
C25 0.090(2) 0.0684(19) 0.0597(17) 0.0057(15) 0.0054(15) -0.0212(17)
C26 0.081(2) 0.094(2) 0.0583(17) 0.0008(16) 0.0057(15) -0.0259(18)
C28 0.092(2) 0.157(3) 0.081(2) -0.002(2) -0.0055(19) -0.039(3)
C29 0.091(3) 0.187(4) 0.121(3) -0.045(3) -0.007(2) 0.012(3)
C30 0.078(2) 0.159(3) 0.106(3) -0.046(3) -0.010(2) -0.001(2)
C17A 0.124(9) 0.094(6) 0.115(7) 0.036(5) 0.045(7) 0.008(6)
C18A 0.119(9) 0.123(7) 0.103(6) 0.046(5) 0.029(7) 0.019(7)
C17D 0.104(8) 0.102(6) 0.141(8) 0.027(6) 0.041(7) 0.029(5)
C18D 0.155(11) 0.136(9) 0.121(7) 0.040(7) 0.068(9) -0.003(9)
C17B 0.100(5) 0.144(11) 0.094(5) 0.030(6) -0.006(5) 0.017(5)
C18B 0.099(6) 0.167(11) 0.142(8) 0.004(7) 0.005(6) -0.002(7)
C17E 0.096(5) 0.157(12) 0.100(5) 0.015(6) 0.000(5) 0.020(6)
C18E 0.099(6) 0.153(10) 0.124(8) 0.014(7) 0.020(6) 0.033(7)
C19C 0.075(2) 0.0710(19) 0.0716(19) 0.0112(15) 0.0191(15) -0.0002(16)
C21C 0.074(2) 0.129(3) 0.109(3) 0.037(2) 0.021(2) -0.008(2)
C22C 0.116(4) 0.189(5) 0.196(5) 0.111(4) 0.034(3) 0.000(3)
C23C 0.096(3) 0.200(5) 0.166(4) 0.024(4) 0.056(3) -0.004(3)
C24C 0.116(3) 0.172(5) 0.141(4) -0.006(4) 0.001(3) -0.040(3)
S42 0.1166(8) 0.1499(10) 0.0788(6) -0.0206(6) 0.0268(6) 0.0345(7)
P31 0.0655(5) 0.0697(5) 0.0842(6) 0.0005(4) 0.0110(4) 0.0021(4)
O31 0.1001(16) 0.0761(13) 0.0878(15) -0.0077(11) 0.0212(12) 0.0018(12)
O40 0.0776(14) 0.0865(15) 0.1059(17) -0.0348(13) -0.0067(12) 0.0122(12)
O31A 0.1042(18) 0.0847(15) 0.0991(17) 0.0098(13) -0.0032(14) 0.0218(13)
O31B 0.0832(16) 0.1159(19) 0.1166(19) 0.0131(15) 0.0241(14) -0.0212(14)
O34C 0.0625(12) 0.0722(13) 0.132(2) -0.0302(13) -0.0008(12) 0.0058(11)
O35C 0.0516(11) 0.0657(12) 0.1304(19) -0.0053(12) 0.0017(11) 0.0048(10)
N34 0.0516(13) 0.0631(14) 0.1058(19) -0.0155(13) -0.0078(12) 0.0056(11)
N39 0.0529(13) 0.0628(14) 0.0707(15) -0.0104(11) 0.0016(11) 0.0059(11)
C32 0.0500(15) 0.0614(16) 0.0783(19) -0.0097(14) -0.0012(13) 0.0048(12)
C33 0.0550(15) 0.0636(16) 0.0776(19) -0.0057(14) -0.0014(13) 0.0064(13)
C35 0.068(2) 0.071(2) 0.141(3) -0.031(2) -0.025(2) 0.0120(16)
C36 0.113(3) 0.109(3) 0.108(3) -0.028(2) -0.041(2) 0.030(2)
C37 0.113(3) 0.123(3) 0.090(3) -0.003(2) -0.015(2) 0.037(2)
C38 0.084(2) 0.085(2) 0.094(2) 0.0119(19) -0.0015(18) 0.0181(18)
C40 0.0639(17) 0.0733(18) 0.0622(17) -0.0045(14) -0.0049(13) 0.0179(15)
C41 0.0691(18) 0.084(2) 0.0517(15) 0.0043(14) 0.0048(13) 0.0223(16)
C43 0.101(3) 0.165(4) 0.101(3) 0.023(3) 0.051(2) 0.038(3)
C44 0.081(3) 0.135(3) 0.119(3) 0.010(3) 0.032(2) 0.002(2)
C45 0.068(2) 0.107(3) 0.084(2) -0.0040(19) 0.0203(17) 0.0060(19)
C32A 0.123(9) 0.107(7) 0.194(10) 0.057(7) -0.035(8) 0.001(6)
C33A 0.148(10) 0.135(8) 0.164(8) 0.064(7) -0.011(8) -0.039(7)
C32D 0.103(7) 0.110(7) 0.202(10) 0.035(7) -0.025(8) -0.018(5)
C33D 0.141(10) 0.170(11) 0.171(9) 0.055(9) -0.048(9) -0.012(8)
C32B 0.097(7) 0.173(12) 0.185(8) 0.017(8) 0.026(7) -0.009(8)
C33B 0.107(8) 0.160(11) 0.210(9) -0.011(10) 0.006(8) -0.009(8)
C32E 0.086(6) 0.182(12) 0.187(8) 0.006(8) 0.045(6) -0.023(7)
C33E 0.099(7) 0.199(12) 0.197(9) 0.020(10) 0.058(7) -0.032(8)
C34C 0.0549(17) 0.0605(17) 0.096(2) -0.0018(16) 0.0018(15) 0.0062(14)
C36C 0.0572(17) 0.085(2) 0.100(2) -0.0058(18) 0.0069(16) 0.0184(16)
C37C 0.118(3) 0.089(3) 0.173(4) 0.027(3) 0.018(3) 0.023(2)
C38C 0.0562(19) 0.125(3) 0.132(3) -0.005(2) 0.0021(19) 0.009(2)
C39C 0.090(3) 0.207(5) 0.114(3) -0.047(3) 0.017(2) 0.026(3)
P46 0.0812(5) 0.0634(4) 0.0701(5) 0.0065(4) 0.0237(4) -0.0008(4)
S57 0.1124(8) 0.1479(9) 0.0828(6) 0.0078(6) 0.0347(5) 0.0631(7)
O46 0.1072(17) 0.0735(13) 0.0765(14) -0.0034(11) 0.0248(12) -0.0005(12)
O55 0.1117(19) 0.0767(14) 0.127(2) -0.0270(14) 0.0477(16) 0.0017(14)
O46A 0.122(2) 0.0719(13) 0.0906(16) 0.0144(12) 0.0121(14) 0.0140(13)
O46B 0.0945(16) 0.1082(17) 0.0824(14) 0.0220(13) 0.0345(12) -0.0211(13)
O49C 0.0834(15) 0.0749(14) 0.1161(18) -0.0309(13) 0.0171(13) 0.0050(12)
O50C 0.0680(13) 0.0738(13) 0.1149(18) -0.0152(12) 0.0229(12) 0.0071(11)
N49 0.0655(14) 0.0490(12) 0.0744(15) -0.0048(11) 0.0231(11) -0.0050(10)
N54 0.0691(15) 0.0599(14) 0.0764(16) -0.0045(12) 0.0277(12) 0.0032(12)
C47 0.0685(17) 0.0515(14) 0.0703(17) -0.0007(12) 0.0231(14) -0.0008(13)
C48 0.0673(17) 0.0549(15) 0.0739(18) 0.0044(13) 0.0268(14) -0.0031(13)
C50 0.081(2) 0.0567(16) 0.088(2) -0.0112(15) 0.0177(16) -0.0047(15)
C51 0.129(3) 0.089(2) 0.075(2) -0.0024(18) 0.012(2) 0.004(2)
C52 0.129(3) 0.121(3) 0.071(2) 0.020(2) 0.042(2) 0.024(3)
C53 0.092(2) 0.093(2) 0.090(2) 0.032(2) 0.0379(19) 0.0072(19)
C55 0.090(2) 0.0600(17) 0.079(2) 0.0033(15) 0.0276(17) 0.0123(16)
C56 0.078(2) 0.084(2) 0.0727(19) 0.0198(16) 0.0287(16) 0.0309(17)
C58 0.085(2) 0.188(4) 0.103(3) 0.045(3) 0.036(2) 0.058(3)
C59 0.075(2) 0.156(3) 0.113(3) 0.033(3) 0.027(2) 0.023(2)
C60 0.075(2) 0.111(3) 0.084(2) 0.0122(19) 0.0258(17) 0.0190(19)
C49C 0.0706(19) 0.0557(16) 0.0772(19) -0.0003(14) 0.0226(15) 0.0019(14)
C51C 0.079(2) 0.093(2) 0.097(3) -0.005(2) 0.0280(19) 0.0217(19)
C52C 0.150(4) 0.172(4) 0.123(4) -0.004(3) 0.073(3) 0.034(4)
C53C 0.074(3) 0.188(5) 0.220(6) -0.059(4) 0.003(3) 0.034(3)
C54C 0.172(5) 0.124(4) 0.165(5) 0.052(3) 0.059(4) 0.067(3)

loop_
_atom_type_symbol
_atom_type_description
_atom_type_scat_dispersion_real
_atom_type_scat_dispersion_imag
_atom_type_scat_source
C C 0.0033 0.0016 'International Tables Vol C Tables 4.2.6.8 and 6.1.1.4'
H H 0.0000 0.0000 'International Tables Vol C Tables 4.2.6.8 and 6.1.1.4'
N N 0.0061 0.0033 'International Tables Vol C Tables 4.2.6.8 and 6.1.1.4'
O O 0.0106 0.0060 'International Tables Vol C Tables 4.2.6.8 and 6.1.1.4'
P P 0.1023 0.0942 'International Tables Vol C Tables 4.2.6.8 and 6.1.1.4'
S S 0.1246 0.1234 'International Tables Vol C Tables 4.2.6.8 and 6.1.1.4'

loop_
_geom_angle_atom_site_label_1
_geom_angle_atom_site_label_2
_geom_angle_atom_site_label_3
_geom_angle
_geom_angle_site_symmetry_1
_geom_angle_site_symmetry_3
_geom_angle_publ_flag
C13 S12 C11 91.9(2) . . ?
O1 P1 O1B 117.05(14) . . ?
O1 P1 O1A 113.61(14) . . ?
O1B P1 O1A 102.42(14) . . ?
O1 P1 C2 114.17(12) . . ?
O1B P1 C2 101.82(13) . . ?
O1A P1 C2 106.28(13) . . ?
C2D O1A P1 126.3(7) . . ?
C2A O1A P1 119.1(6) . . ?
C2B O1B P1 130.0(12) . . ?
C2E O1B P1 117.0(12) . . ?
C4C O5C C6C 121.1(3) . . ?
C4C N4 C3 117.3(2) . . ?
C4C N4 C5 122.3(3) . . ?
C3 N4 C5 115.4(2) . . ?
C10 N9 C2 121.0(2) . . ?
N9 C2 C3 110.2(2) . . ?
N9 C2 P1 108.4(2) . . ?
C3 C2 P1 112.60(18) . . ?
N4 C3 C8 109.1(2) . . ?
N4 C3 C2 111.5(2) . . ?
C8 C3 C2 112.9(2) . . ?
N4 C5 C6 110.4(2) . . ?
C5 C6 C7 110.0(3) . . ?
C8 C7 C6 110.7(3) . . ?
C7 C8 C3 113.4(3) . . ?
O10 C10 N9 123.3(3) . . ?
O10 C10 C11 120.8(3) . . ?
N9 C10 C11 115.8(3) . . ?
C15 C11 C10 131.7(3) . . ?
C15 C11 S12 110.8(3) . . ?
C10 C11 S12 117.5(3) . . ?
C14 C13 S12 111.8(3) . . ?
C13 C14 C15 113.0(4) . . ?
C11 C15 C14 112.5(4) . . ?
C3A C2A O1A 111.9(16) . . ?
O1A C2D C3D 101.4(13) . . ?
O1B C2B C3B 110.4(17) . . ?
O1B C2E C3E 107.0(18) . . ?
O4C C4C O5C 125.2(3) . . ?
O4C C4C N4 124.4(3) . . ?
O5C C4C N4 110.3(3) . . ?
O5C C6C C9C 110.9(3) . . ?
O5C C6C C7C 109.4(4) . . ?
C9C C6C C7C 110.7(4) . . ?
O5C C6C C8C 101.1(3) . . ?
C9C C6C C8C 112.1(5) . . ?
C7C C6C C8C 112.3(5) . . ?
C28 S27 C26 92.09(19) . . ?
O16 P16 O16B 115.94(13) . . ?
O16 P16 O16A 114.57(13) . . ?
O16B P16 O16A 102.79(14) . . ?
O16 P16 C17 115.19(12) . . ?
O16B P16 C17 101.88(12) . . ?
O16A P16 C17 104.76(13) . . ?
C17D O16A P16 124.7(11) . . ?
C17A O16A P16 125.6(10) . . ?
C17E O16B P16 119.9(10) . . ?
C17B O16B P16 126.7(10) . . ?
C19C O20C C21C 121.4(3) . . ?
C19C N19 C18 116.9(2) . . ?
C19C N19 C20 121.6(3) . . ?
C18 N19 C20 114.3(2) . . ?
C25 N24 C17 120.1(3) . . ?
N24 C17 C18 108.9(2) . . ?
N24 C17 P16 110.85(18) . . ?
C18 C17 P16 113.53(18) . . ?
N19 C18 C23 108.8(2) . . ?
N19 C18 C17 112.9(2) . . ?
C23 C18 C17 111.8(2) . . ?
N19 C20 C21 110.6(3) . . ?
C22 C21 C20 111.4(3) . . ?
C23 C22 C21 111.0(3) . . ?
C22 C23 C18 112.6(3) . . ?
O25 C25 N24 122.1(3) . . ?
O25 C25 C26 120.7(3) . . ?
N24 C25 C26 117.1(3) . . ?
C30 C26 C25 131.4(3) . . ?
C30 C26 S27 110.5(3) . . ?
C25 C26 S27 117.9(3) . . ?
C29 C28 S27 113.6(3) . . ?
C28 C29 C30 111.9(4) . . ?
C26 C30 C29 111.9(4) . . ?
C18A C17A O16A 112.3(14) . . ?
C18D C17D O16A 115.2(15) . . ?
C18B C17B O16B 114.8(15) . . ?
O16B C17E C18E 106.1(14) . . ?
O19C C19C O20C 124.7(3) . . ?
O19C C19C N19 124.2(3) . . ?
O20C C19C N19 111.1(3) . . ?
O20C C21C C22C 110.9(3) . . ?
O20C C21C C24C 108.7(3) . . ?
C22C C21C C24C 111.6(4) . . ?
O20C C21C C23C 101.4(3) . . ?
C22C C21C C23C 112.1(4) . . ?
C24C C21C C23C 111.6(4) . . ?
C43 S42 C41 91.80(19) . . ?
O31 P31 O31A 114.36(14) . . ?
O31 P31 O31B 115.70(15) . . ?
O31A P31 O31B 102.89(15) . . ?
O31 P31 C32 114.64(13) . . ?
O31A P31 C32 105.45(13) . . ?
O31B P31 C32 102.28(14) . . ?
C32D O31A P31 123.0(10) . . ?
C32A O31A P31 123.5(10) . . ?
C32E O31B P31 115.0(8) . . ?
C32B O31B P31 131.7(8) . . ?
C34C O35C C36C 121.5(2) . . ?
C34C N34 C33 117.7(2) . . ?
C34C N34 C35 122.4(2) . . ?
C33 N34 C35 113.8(2) . . ?
C40 N39 C32 120.6(2) . . ?
N39 C32 C33 111.1(2) . . ?
N39 C32 P31 110.06(18) . . ?
C33 C32 P31 112.16(19) . . ?
N34 C33 C38 108.7(2) . . ?
N34 C33 C32 110.6(2) . . ?
C38 C33 C32 114.4(2) . . ?
N34 C35 C36 110.4(3) . . ?
C37 C36 C35 111.3(3) . . ?
C36 C37 C38 110.8(3) . . ?
C37 C38 C33 112.8(3) . . ?
O40 C40 N39 122.9(3) . . ?
O40 C40 C41 120.4(3) . . ?
N39 C40 C41 116.7(3) . . ?
C45 C41 C40 131.9(3) . . ?
C45 C41 S42 110.5(2) . . ?
C40 C41 S42 117.6(2) . . ?
C44 C43 S42 112.7(3) . . ?
C43 C44 C45 112.1(4) . . ?
C41 C45 C44 112.8(3) . . ?
C33A C32A O31A 115.0(14) . . ?
C33D C32D O31A 115.4(14) . . ?
C33B C32B O31B 103.2(14) . . ?
C33E C32E O31B 117.8(17) . . ?
O34C C34C N34 124.4(3) . . ?
O34C C34C O35C 124.7(3) . . ?
N34 C34C O35C 110.9(2) . . ?
O35C C36C C39C 111.2(3) . . ?
O35C C36C C38C 101.7(3) . . ?
C39C C36C C38C 111.2(3) . . ?
O35C C36C C37C 108.2(3) . . ?
C39C C36C C37C 112.6(4) . . ?
C38C C36C C37C 111.3(3) . . ?
O46 P46 O46B 116.69(14) . . ?
O46 P46 O46A 114.28(14) . . ?
O46B P46 O46A 102.58(14) . . ?
O46 P46 C47 114.95(13) . . ?
O46B P46 C47 101.59(13) . . ?
O46A P46 C47 105.02(13) . . ?
C58 S57 C56 91.6(2) . . ?
C47A O46A P46 125.0(4) . . ?
C47D O46A P46 119.9(5) . . ?
C47E O46B P46 129.4(4) . . ?
C47B O46B P46 115.7(4) . . ?
C49C O50C C51C 122.1(2) . . ?
C49C N49 C48 118.4(2) . . ?
C49C N49 C50 122.8(2) . . ?
C48 N49 C50 114.9(2) . . ?
C55 N54 C47 121.1(2) . . ?
N54 C47 C48 111.1(2) . . ?
N54 C47 P46 109.10(19) . . ?
C48 C47 P46 112.55(18) . . ?
N49 C48 C53 109.3(2) . . ?
N49 C48 C47 111.4(2) . . ?
C53 C48 C47 113.1(2) . . ?
N49 C50 C51 110.2(2) . . ?
C52 C51 C50 110.8(3) . . ?
C51 C52 C53 110.9(3) . . ?
C52 C53 C48 113.0(3) . . ?
O55 C55 N54 122.7(3) . . ?
O55 C55 C56 120.7(3) . . ?
N54 C55 C56 116.6(3) . . ?
C60 C56 C55 131.0(3) . . ?
C60 C56 S57 111.5(3) . . ?
C55 C56 S57 117.5(3) . . ?
C59 C58 S57 112.2(3) . . ?
C58 C59 C60 112.9(4) . . ?
C56 C60 C59 111.8(4) . . ?
O46A C47A C48A 100.2(8) . . ?
C48D C47D O46A 119.3(8) . . ?
C48B C47B O46B 116.4(8) . . ?
C48E C47E O46B 108.6(9) . . ?
O49C C49C O50C 124.4(3) . . ?
O49C C49C N49 124.5(3) . . ?
O50C C49C N49 111.1(2) . . ?
O50C C51C C54C 110.7(3) . . ?
O50C C51C C53C 102.4(3) . . ?
C54C C51C C53C 112.9(4) . . ?
O50C C51C C52C 109.4(3) . . ?
C54C C51C C52C 110.5(4) . . ?
C53C C51C C52C 110.7(4) . . ?

loop_
_geom_bond_atom_site_label_1
_geom_bond_atom_site_label_2
_geom_bond_distance
_geom_bond_site_symmetry_2
_geom_bond_publ_flag
S12 C13 1.683(5) . ?
S12 C11 1.708(3) . ?
P1 O1 1.463(2) . ?
P1 O1B 1.559(2) . ?
P1 O1A 1.569(2) . ?
P1 C2 1.814(3) . ?
O10 C10 1.219(4) . ?
O1A C2D 1.398(11) . ?
O1A C2A 1.501(10) . ?
O1B C2B 1.444(11) . ?
O1B C2E 1.458(12) . ?
O4C C4C 1.203(3) . ?
O5C C4C 1.339(4) . ?
O5C C6C 1.462(4) . ?
N4 C4C 1.359(3) . ?
N4 C3 1.458(3) . ?
N4 C5 1.470(3) . ?
N9 C10 1.347(3) . ?
N9 C2 1.457(3) . ?
C2 C3 1.537(4) . ?
C3 C8 1.527(4) . ?
C5 C6 1.516(5) . ?
C6 C7 1.521(5) . ?
C7 C8 1.505(5) . ?
C10 C11 1.476(4) . ?
C11 C15 1.333(5) . ?
C13 C14 1.322(6) . ?
C14 C15 1.412(5) . ?
C2A C3A 1.494(14) . ?
C2D C3D 1.474(15) . ?
C2B C3B 1.459(19) . ?
C2E C3E 1.459(19) . ?
C6C C9C 1.493(6) . ?
C6C C7C 1.503(6) . ?
C6C C8C 1.515(6) . ?
S27 C28 1.651(5) . ?
S27 C26 1.710(3) . ?
P16 O16 1.4543(19) . ?
P16 O16B 1.556(2) . ?
P16 O16A 1.561(2) . ?
P16 C17 1.806(3) . ?
O25 C25 1.224(4) . ?
O16A C17D 1.393(11) . ?
O16A C17A 1.431(10) . ?
O16B C17E 1.429(12) . ?
O16B C17B 1.430(11) . ?
O19C C19C 1.197(3) . ?
O20C C19C 1.349(4) . ?
O20C C21C 1.470(4) . ?
N19 C19C 1.359(4) . ?
N19 C18 1.466(3) . ?
N19 C20 1.472(3) . ?
N24 C25 1.355(3) . ?
N24 C17 1.443(4) . ?
C17 C18 1.553(3) . ?
C18 C23 1.530(4) . ?
C20 C21 1.517(5) . ?
C21 C22 1.517(5) . ?
C22 C23 1.505(4) . ?
C25 C26 1.461(5) . ?
C26 C30 1.349(5) . ?
C28 C29 1.321(5) . ?
C29 C30 1.424(5) . ?
C17A C18A 1.386(11) . ?
C17D C18D 1.380(12) . ?
C17B C18B 1.425(17) . ?
C17E C18E 1.430(17) . ?
C21C C22C 1.503(6) . ?
C21C C24C 1.517(6) . ?
C21C C23C 1.521(6) . ?
S42 C43 1.682(5) . ?
S42 C41 1.706(3) . ?
P31 O31 1.456(2) . ?
P31 O31A 1.555(2) . ?
P31 O31B 1.558(2) . ?
P31 C32 1.815(3) . ?
O40 C40 1.233(3) . ?
O31A C32D 1.392(12) . ?
O31A C32A 1.465(11) . ?
O31B C32E 1.484(12) . ?
O31B C32B 1.508(12) . ?
O34C C34C 1.200(3) . ?
O35C C34C 1.352(3) . ?
O35C C36C 1.465(3) . ?
N34 C34C 1.350(3) . ?
N34 C33 1.468(3) . ?
N34 C35 1.486(4) . ?
N39 C40 1.339(3) . ?
N39 C32 1.449(3) . ?
C32 C33 1.543(4) . ?
C33 C38 1.524(4) . ?
C35 C36 1.519(6) . ?
C36 C37 1.503(5) . ?
C37 C38 1.506(5) . ?
C40 C41 1.467(4) . ?
C41 C45 1.354(4) . ?
C43 C44 1.330(5) . ?
C44 C45 1.407(5) . ?
C32A C33A 1.355(13) . ?
C32D C33D 1.356(13) . ?
C32B C33B 1.363(17) . ?
C32E C33E 1.345(16) . ?
C36C C39C 1.506(5) . ?
C36C C38C 1.507(4) . ?
C36C C37C 1.511(5) . ?
P46 O46 1.453(2) . ?
P46 O46B 1.557(2) . ?
P46 O46A 1.566(2) . ?
P46 C47 1.818(3) . ?
S57 C58 1.691(5) . ?
S57 C56 1.706(3) . ?
O55 C55 1.234(4) . ?
O46A C47A 1.393(7) . ?
O46A C47D 1.470(10) . ?
O46B C47E 1.407(7) . ?
O46B C47B 1.523(8) . ?
O49C C49C 1.213(3) . ?
O50C C49C 1.340(3) . ?
O50C C51C 1.457(4) . ?
N49 C49C 1.344(3) . ?
N49 C48 1.461(3) . ?
N49 C50 1.473(3) . ?
N54 C55 1.345(4) . ?
N54 C47 1.452(3) . ?
C47 C48 1.539(4) . ?
C48 C53 1.521(4) . ?
C50 C51 1.519(4) . ?
C51 C52 1.504(5) . ?
C52 C53 1.511(5) . ?
C55 C56 1.472(4) . ?
C56 C60 1.354(5) . ?
C58 C59 1.332(6) . ?
C59 C60 1.416(5) . ?
C47A C48A 1.504(11) . ?
C47D C48D 1.444(11) . ?
C47B C48B 1.345(10) . ?
C47E C48E 1.387(11) . ?
C51C C54C 1.489(5) . ?
C51C C53C 1.504(5) . ?
C51C C52C 1.507(5) . ?

loop_
_geom_hbond_atom_site_label_D
_geom_hbond_atom_site_label_H
_geom_hbond_atom_site_label_A
_geom_hbond_distance_DH
_geom_hbond_distance_HA
_geom_hbond_distance_DA
_geom_hbond_angle_DHA
_geom_hbond_site_symmetry_A
_geom_hbond_publ_flag
N9 H9 O16 0.908(17) 1.946(19) 2.834(3) 166(3) . yes
N24 H24 O1 0.886(17) 2.080(19) 2.927(3) 160(3) . yes
N39 H39 O46 0.866(17) 2.041(18) 2.886(3) 165(3) . yes
N54 H54 O31 0.905(17) 1.980(18) 2.865(3) 165(3) . yes

loop_
_geom_torsion_atom_site_label_1
_geom_torsion_atom_site_label_2
_geom_torsion_atom_site_label_3
_geom_torsion_atom_site_label_4
_geom_torsion
_geom_torsion_site_symmetry_1
_geom_torsion_site_symmetry_2
_geom_torsion_site_symmetry_3
_geom_torsion_site_symmetry_4
_geom_torsion_publ_flag
O1 P1 O1A C2D 36.6(7) . . . . ?
O1B P1 O1A C2D 163.8(7) . . . . ?
C2 P1 O1A C2D -89.7(7) . . . . ?
O1 P1 O1A C2A 5.5(7) . . . . ?
O1B P1 O1A C2A 132.7(7) . . . . ?
C2 P1 O1A C2A -120.9(7) . . . . ?
O1 P1 O1B C2B 61.6(10) . . . . ?
O1A P1 O1B C2B -63.4(10) . . . . ?
C2 P1 O1B C2B -173.2(10) . . . . ?
O1 P1 O1B C2E 47.5(9) . . . . ?
O1A P1 O1B C2E -77.4(9) . . . . ?
C2 P1 O1B C2E 172.8(9) . . . . ?
C10 N9 C2 C3 115.8(3) . . . . ?
C10 N9 C2 P1 -120.6(3) . . . . ?
O1 P1 C2 N9 -73.0(2) . . . . ?
O1B P1 C2 N9 159.94(18) . . . . ?
O1A P1 C2 N9 53.1(2) . . . . ?
O1 P1 C2 C3 49.2(2) . . . . ?
O1B P1 C2 C3 -77.9(2) . . . . ?
O1A P1 C2 C3 175.26(19) . . . . ?
C4C N4 C3 C8 101.4(3) . . . . ?
C5 N4 C3 C8 -54.3(3) . . . . ?
C4C N4 C3 C2 -133.2(3) . . . . ?
C5 N4 C3 C2 71.1(3) . . . . ?
N9 C2 C3 N4 -179.1(2) . . . . ?
P1 C2 C3 N4 59.7(3) . . . . ?
N9 C2 C3 C8 -55.9(3) . . . . ?
P1 C2 C3 C8 -177.1(2) . . . . ?
C4C N4 C5 C6 -96.5(3) . . . . ?
C3 N4 C5 C6 57.8(3) . . . . ?
N4 C5 C6 C7 -55.8(4) . . . . ?
C5 C6 C7 C8 54.7(4) . . . . ?
C6 C7 C8 C3 -53.7(4) . . . . ?
N4 C3 C8 C7 51.8(4) . . . . ?
C2 C3 C8 C7 -72.7(4) . . . . ?
C2 N9 C10 O10 3.6(5) . . . . ?
C2 N9 C10 C11 -175.8(3) . . . . ?
O10 C10 C11 C15 166.7(4) . . . . ?
N9 C10 C11 C15 -13.9(5) . . . . ?
O10 C10 C11 S12 -12.0(4) . . . . ?
N9 C10 C11 S12 167.4(2) . . . . ?
C13 S12 C11 C15 -0.5(3) . . . . ?
C13 S12 C11 C10 178.5(3) . . . . ?
C11 S12 C13 C14 0.5(4) . . . . ?
S12 C13 C14 C15 -0.5(6) . . . . ?
C10 C11 C15 C14 -178.5(4) . . . . ?
S12 C11 C15 C14 0.3(4) . . . . ?
C13 C14 C15 C11 0.1(6) . . . . ?
P1 O1A C2A C3A -168.4(12) . . . . ?
P1 O1A C2D C3D -132.8(12) . . . . ?
P1 O1B C2B C3B -98.2(19) . . . . ?
P1 O1B C2E C3E -141(2) . . . . ?
C6C O5C C4C O4C -6.5(5) . . . . ?
C6C O5C C4C N4 173.5(3) . . . . ?
C3 N4 C4C O4C 14.4(4) . . . . ?
C5 N4 C4C O4C 168.3(3) . . . . ?
C3 N4 C4C O5C -165.6(2) . . . . ?
C5 N4 C4C O5C -11.7(4) . . . . ?
C4C O5C C6C C9C -55.0(5) . . . . ?
C4C O5C C6C C7C 67.3(5) . . . . ?
C4C O5C C6C C8C -174.0(4) . . . . ?
O16 P16 O16A C17D -17.0(11) . . . . ?
O16B P16 O16A C17D -143.7(11) . . . . ?
C17 P16 O16A C17D 110.2(11) . . . . ?
O16 P16 O16A C17A 4.2(10) . . . . ?
O16B P16 O16A C17A -122.5(9) . . . . ?
C17 P16 O16A C17A 131.3(9) . . . . ?
O16 P16 O16B C17E -34.8(12) . . . . ?
O16A P16 O16B C17E 91.0(12) . . . . ?
C17 P16 O16B C17E -160.7(12) . . . . ?
O16 P16 O16B C17B -49.4(13) . . . . ?
O16A P16 O16B C17B 76.4(13) . . . . ?
C17 P16 O16B C17B -175.3(13) . . . . ?
C25 N24 C17 C18 -108.0(3) . . . . ?
C25 N24 C17 P16 126.4(2) . . . . ?
O16 P16 C17 N24 73.1(2) . . . . ?
O16B P16 C17 N24 -160.55(18) . . . . ?
O16A P16 C17 N24 -53.7(2) . . . . ?
O16 P16 C17 C18 -49.9(2) . . . . ?
O16B P16 C17 C18 76.5(2) . . . . ?
O16A P16 C17 C18 -176.7(2) . . . . ?
C19C N19 C18 C23 -93.9(3) . . . . ?
C20 N19 C18 C23 56.9(3) . . . . ?
C19C N19 C18 C17 141.3(2) . . . . ?
C20 N19 C18 C17 -67.9(3) . . . . ?
N24 C17 C18 N19 179.2(2) . . . . ?
P16 C17 C18 N19 -56.8(3) . . . . ?
N24 C17 C18 C23 56.0(3) . . . . ?
P16 C17 C18 C23 180.0(2) . . . . ?
C19C N19 C20 C21 91.7(4) . . . . ?
C18 N19 C20 C21 -57.6(3) . . . . ?
N19 C20 C21 C22 53.7(4) . . . . ?
C20 C21 C22 C23 -52.5(4) . . . . ?
C21 C22 C23 C18 53.4(4) . . . . ?
N19 C18 C23 C22 -54.4(3) . . . . ?
C17 C18 C23 C22 71.1(3) . . . . ?
C17 N24 C25 O25 -15.3(4) . . . . ?
C17 N24 C25 C26 162.6(2) . . . . ?
O25 C25 C26 C30 174.3(4) . . . . ?
N24 C25 C26 C30 -3.6(5) . . . . ?
O25 C25 C26 S27 0.5(4) . . . . ?
N24 C25 C26 S27 -177.4(2) . . . . ?
C28 S27 C26 C30 1.6(3) . . . . ?
C28 S27 C26 C25 176.6(3) . . . . ?
C26 S27 C28 C29 -1.6(4) . . . . ?
S27 C28 C29 C30 1.2(6) . . . . ?
C25 C26 C30 C29 -175.3(4) . . . . ?
S27 C26 C30 C29 -1.2(5) . . . . ?
C28 C29 C30 C26 0.0(6) . . . . ?
P16 O16A C17A C18A 131.4(11) . . . . ?
P16 O16A C17D C18D 141.2(13) . . . . ?
P16 O16B C17B C18B 115.8(15) . . . . ?
P16 O16B C17E C18E 163.6(12) . . . . ?
C21C O20C C19C O19C 9.2(5) . . . . ?
C21C O20C C19C N19 -172.5(3) . . . . ?
C18 N19 C19C O19C -19.0(4) . . . . ?
C20 N19 C19C O19C -167.5(3) . . . . ?
C18 N19 C19C O20C 162.7(2) . . . . ?
C20 N19 C19C O20C 14.2(4) . . . . ?
C19C O20C C21C C22C 54.5(5) . . . . ?
C19C O20C C21C C24C -68.6(4) . . . . ?
C19C O20C C21C C23C 173.8(3) . . . . ?
O31 P31 O31A C32D -21.3(11) . . . . ?
O31B P31 O31A C32D -147.5(11) . . . . ?
C32 P31 O31A C32D 105.6(11) . . . . ?
O31 P31 O31A C32A 6.9(9) . . . . ?
O31B P31 O31A C32A -119.4(9) . . . . ?
C32 P31 O31A C32A 133.8(9) . . . . ?
O31 P31 O31B C32E -41.8(9) . . . . ?
O31A P31 O31B C32E 83.6(8) . . . . ?
C32 P31 O31B C32E -167.2(8) . . . . ?
O31 P31 O31B C32B -57.1(10) . . . . ?
O31A P31 O31B C32B 68.4(9) . . . . ?
C32 P31 O31B C32B 177.6(9) . . . . ?
C40 N39 C32 C33 -114.8(3) . . . . ?
C40 N39 C32 P31 120.4(2) . . . . ?
O31 P31 C32 N39 78.6(2) . . . . ?
O31A P31 C32 N39 -48.1(2) . . . . ?
O31B P31 C32 N39 -155.34(19) . . . . ?
O31 P31 C32 C33 -45.6(2) . . . . ?
O31A P31 C32 C33 -172.27(19) . . . . ?
O31B P31 C32 C33 80.4(2) . . . . ?
C34C N34 C33 C38 -96.7(3) . . . . ?
C35 N34 C33 C38 56.6(3) . . . . ?
C34C N34 C33 C32 136.9(3) . . . . ?
C35 N34 C33 C32 -69.8(3) . . . . ?
N39 C32 C33 N34 169.1(2) . . . . ?
P31 C32 C33 N34 -67.3(3) . . . . ?
N39 C32 C33 C38 45.9(3) . . . . ?
P31 C32 C33 C38 169.5(2) . . . . ?
C34C N34 C35 C36 94.5(4) . . . . ?
C33 N34 C35 C36 -57.4(4) . . . . ?
N34 C35 C36 C37 54.3(4) . . . . ?
C35 C36 C37 C38 -53.4(4) . . . . ?
C36 C37 C38 C33 54.5(4) . . . . ?
N34 C33 C38 C37 -54.9(3) . . . . ?
C32 C33 C38 C37 69.3(3) . . . . ?
C32 N39 C40 O40 -8.2(4) . . . . ?
C32 N39 C40 C41 171.0(2) . . . . ?
O40 C40 C41 C45 -170.0(3) . . . . ?
N39 C40 C41 C45 10.8(5) . . . . ?
O40 C40 C41 S42 10.4(4) . . . . ?
N39 C40 C41 S42 -168.8(2) . . . . ?
C43 S42 C41 C45 -0.8(3) . . . . ?
C43 S42 C41 C40 178.8(3) . . . . ?
C41 S42 C43 C44 0.5(4) . . . . ?
S42 C43 C44 C45 0.0(5) . . . . ?
C40 C41 C45 C44 -178.6(3) . . . . ?
S42 C41 C45 C44 1.0(4) . . . . ?
C43 C44 C45 C41 -0.6(5) . . . . ?
P31 O31A C32A C33A 132.6(14) . . . . ?
P31 O31A C32D C33D 131.7(16) . . . . ?
P31 O31B C32B C33B 97.8(15) . . . . ?
P31 O31B C32E C33E 155.7(15) . . . . ?
C33 N34 C34C O34C -9.9(5) . . . . ?
C35 N34 C34C O34C -160.7(4) . . . . ?
C33 N34 C34C O35C 170.8(3) . . . . ?
C35 N34 C34C O35C 19.9(4) . . . . ?
C36C O35C C34C O34C 10.4(5) . . . . ?
C36C O35C C34C N34 -170.3(3) . . . . ?
C34C O35C C36C C39C -62.6(4) . . . . ?
C34C O35C C36C C38C 178.9(3) . . . . ?
C34C O35C C36C C37C 61.6(4) . . . . ?
O46 P46 O46A C47A 36.2(5) . . . . ?
O46B P46 O46A C47A 163.5(5) . . . . ?
C47 P46 O46A C47A -90.7(5) . . . . ?
O46 P46 O46A C47D -2.7(7) . . . . ?
O46B P46 O46A C47D 124.5(7) . . . . ?
C47 P46 O46A C47D -129.6(7) . . . . ?
O46 P46 O46B C47E 60.7(5) . . . . ?
O46A P46 O46B C47E -65.1(5) . . . . ?
C47 P46 O46B C47E -173.5(5) . . . . ?
O46 P46 O46B C47B 38.9(4) . . . . ?
O46A P46 O46B C47B -86.8(4) . . . . ?
C47 P46 O46B C47B 164.7(4) . . . . ?
C55 N54 C47 C48 113.1(3) . . . . ?
C55 N54 C47 P46 -122.2(2) . . . . ?
O46 P46 C47 N54 -74.7(2) . . . . ?
O46B P46 C47 N54 158.36(18) . . . . ?
O46A P46 C47 N54 51.8(2) . . . . ?
O46 P46 C47 C48 49.2(2) . . . . ?
O46B P46 C47 C48 -77.8(2) . . . . ?
O46A P46 C47 C48 175.66(19) . . . . ?
C49C N49 C48 C53 103.4(3) . . . . ?
C50 N49 C48 C53 -55.1(3) . . . . ?
C49C N49 C48 C47 -130.9(3) . . . . ?
C50 N49 C48 C47 70.6(3) . . . . ?
N54 C47 C48 N49 -175.8(2) . . . . ?
P46 C47 C48 N49 61.5(3) . . . . ?
N54 C47 C48 C53 -52.2(3) . . . . ?
P46 C47 C48 C53 -174.9(2) . . . . ?
C49C N49 C50 C51 -100.1(3) . . . . ?
C48 N49 C50 C51 57.3(3) . . . . ?
N49 C50 C51 C52 -55.2(4) . . . . ?
C50 C51 C52 C53 54.2(4) . . . . ?
C51 C52 C53 C48 -53.6(4) . . . . ?
N49 C48 C53 C52 52.4(4) . . . . ?
C47 C48 C53 C52 -72.2(4) . . . . ?
C47 N54 C55 O55 2.9(5) . . . . ?
C47 N54 C55 C56 -176.6(3) . . . . ?
O55 C55 C56 C60 166.7(3) . . . . ?
N54 C55 C56 C60 -13.8(5) . . . . ?
O55 C55 C56 S57 -12.4(4) . . . . ?
N54 C55 C56 S57 167.1(2) . . . . ?
C58 S57 C56 C60 -0.3(3) . . . . ?
C58 S57 C56 C55 178.9(3) . . . . ?
C56 S57 C58 C59 0.4(3) . . . . ?
S57 C58 C59 C60 -0.3(5) . . . . ?
C55 C56 C60 C59 -178.9(3) . . . . ?
S57 C56 C60 C59 0.2(4) . . . . ?
C58 C59 C60 C56 0.0(5) . . . . ?
P46 O46A C47A C48A -123.6(7) . . . . ?
P46 O46A C47D C48D 175.0(9) . . . . ?
P46 O46B C47B C48B -120.5(8) . . . . ?
P46 O46B C47E C48E -117.3(8) . . . . ?
C51C O50C C49C O49C -12.0(5) . . . . ?
C51C O50C C49C N49 169.7(3) . . . . ?
C48 N49 C49C O49C 13.0(4) . . . . ?
C50 N49 C49C O49C 169.7(3) . . . . ?
C48 N49 C49C O50C -168.7(2) . . . . ?
C50 N49 C49C O50C -12.0(4) . . . . ?
C49C O50C C51C C54C -52.6(5) . . . . ?
C49C O50C C51C C53C -173.1(3) . . . . ?
C49C O50C C51C C52C 69.4(4) . . . . ?
